data_7128770
loop_
_publ_author_name
'Hartmann, Deborah'
'Braner, Sven'
'Greb, Lutz'

_publ_section_title
;
 Bis(perchlorocatecholato)silane and heteroleptic bidonors: hidden
 frustrated Lewis pairs resulting from ring strain.
;
_journal_issue 69
_journal_name_full 'Chemical communications (Cambridge, England)'
_journal_page_first 8572
_journal_page_last 8575
_journal_paper_doi 10.1039/d1cc03452a
_journal_volume 57
_journal_year 2021
_chemical_formula_moiety 'C20 H12 Cl8 N2 O4 Si, 2(C H2 Cl2)'
_chemical_formula_sum 'C22 H16 Cl12 N2 O4 Si'
_chemical_formula_weight 825.86
_chemical_properties_physical Moisture-sensitive
_space_group_crystal_system monoclinic
_space_group_IT_number 14
_space_group_name_Hall '-P 2ybc'
_space_group_name_H-M_alt 'P 1 21/c 1'
_atom_sites_solution_hydrogens geom
_atom_sites_solution_primary dual
_audit_creation_date 2021-03-31
_audit_creation_method
;
Olex2 1.3-alpha
(compiled 2020.11.12 svn.r5f609507 for OlexSys, GUI svn.r6272)
;
_audit_update_record
;
2021-06-20 deposited with the CCDC.	2021-07-27 downloaded from the CCDC.
;
_cell_angle_alpha 90
_cell_angle_beta 112.19(3)
_cell_angle_gamma 90
_cell_formula_units_Z 4
_cell_length_a 16.942(3)
_cell_length_b 12.536(3)
_cell_length_c 15.917(3)
_cell_measurement_reflns_used 1580
_cell_measurement_temperature 100
_cell_measurement_theta_max 66.0
_cell_measurement_theta_min 1
_cell_volume 3130.2(13)
_computing_molecular_graphics 'Olex2 1.3-alpha (Dolomanov et al., 2009)'
_computing_publication_material 'Olex2 1.3-alpha (Dolomanov et al., 2009)'
_computing_structure_refinement 'XL  (Sheldrick, 2008)'
_computing_structure_solution 'SHELXT 2014/5 (Sheldrick, 2014)'
_diffrn_ambient_temperature 100
_diffrn_detector_type 'CCD detector'
_diffrn_measured_fraction_theta_full 1.000
_diffrn_measured_fraction_theta_max 0.999
_diffrn_measurement_device_type 'NONIUS KAPPA CCD'
_diffrn_measurement_method '\w scan'
_diffrn_radiation_monochromator graphite
_diffrn_radiation_probe x-ray
_diffrn_radiation_type MoK\a
_diffrn_radiation_wavelength 0.71073
_diffrn_reflns_av_R_equivalents 0.0812
_diffrn_reflns_av_unetI/netI 0.1038
_diffrn_reflns_Laue_measured_fraction_full 1.000
_diffrn_reflns_Laue_measured_fraction_max 0.999
_diffrn_reflns_limit_h_max 21
_diffrn_reflns_limit_h_min -21
_diffrn_reflns_limit_k_max 16
_diffrn_reflns_limit_k_min -16
_diffrn_reflns_limit_l_max 20
_diffrn_reflns_limit_l_min -20
_diffrn_reflns_number 13294
_diffrn_reflns_point_group_measured_fraction_full 1.000
_diffrn_reflns_point_group_measured_fraction_max 0.999
_diffrn_reflns_theta_full 25.242
_diffrn_reflns_theta_max 27.100
_diffrn_reflns_theta_min 2.080
_diffrn_source 'fine-focus sealed tube'
_diffrn_standards_number 0
_exptl_absorpt_coefficient_mu 1.135
_exptl_absorpt_correction_T_min 1
_exptl_absorpt_correction_type none
_exptl_crystal_colour 'clear colourless'
_exptl_crystal_colour_lustre clear
_exptl_crystal_colour_primary colourless
_exptl_crystal_density_diffrn 1.752
_exptl_crystal_description block
_exptl_crystal_F_000 1648
_exptl_crystal_size_max 0.5
_exptl_crystal_size_mid 0.2
_exptl_crystal_size_min 0.2
_refine_diff_density_max 0.825
_refine_diff_density_min -0.994
_refine_diff_density_rms 0.106
_refine_ls_extinction_method none
_refine_ls_goodness_of_fit_ref 1.026
_refine_ls_hydrogen_treatment constr
_refine_ls_matrix_type full
_refine_ls_number_parameters 372
_refine_ls_number_reflns 6902
_refine_ls_number_restraints 0
_refine_ls_restrained_S_all 1.026
_refine_ls_R_factor_all 0.1155
_refine_ls_R_factor_gt 0.0560
_refine_ls_shift/su_max 0.000
_refine_ls_shift/su_mean 0.000
_refine_ls_structure_factor_coef Fsqd
_refine_ls_weighting_details 'w=1/[\s^2^(Fo^2^)+(0.0516P)^2^+1.0720P] where P=(Fo^2^+2Fc^2^)/3'
_refine_ls_weighting_scheme calc
_refine_ls_wR_factor_gt 0.1111
_refine_ls_wR_factor_ref 0.1300
_reflns_Friedel_coverage 0.000
_reflns_number_gt 4188
_reflns_number_total 6902
_reflns_threshold_expression 'I > 2\s(I)'
_cod_data_source_file d1cc03452a2.cif
_cod_data_source_block dh177b_p21c
_cod_depositor_comments 'Adding full bibliography for 7128765--7128778.cif.'
_cod_database_code 7128770
_shelx_shelxl_version_number 2018/3
_shelx_space_group_comment
;
The symmetry employed for this shelxl refinement is uniquely defined
by the following loop, which should always be used as a source of
symmetry information in preference to the above space-group names.
They are only intended as comments.
;
_shelx_estimated_absorpt_t_max 0.805
_shelx_estimated_absorpt_t_min 0.601
_olex2_refinement_description
;
1. Fixed Uiso
 At 1.2 times of:
  All C(H) groups, All C(H,H) groups
 At 1.5 times of:
  All C(H,H,H) groups
2.a Secondary CH2 refined with riding coordinates:
 C18(H18A,H18B), C22(H22A,H22B), C21(H21A,H21B)
2.b Aromatic/amide H refined with riding coordinates:
 C17(H17), C16(H16), C14(H14), C15(H15)
2.c Idealised Me refined as rotating group:
 C19(H19A,H19B,H19C), C20(H20A,H20B,H20C)
;
_olex2_date_sample_data_collection 2019-05-27
_olex2_submission_special_instructions 'No special instructions were received'

loop_
_space_group_symop_operation_xyz
'x, y, z'
'-x, y+1/2, -z+1/2'
'-x, -y, -z'
'x, -y-1/2, z-1/2'

loop_
_atom_site_label
_atom_site_type_symbol
_atom_site_fract_x
_atom_site_fract_y
_atom_site_fract_z
_atom_site_U_iso_or_equiv
_atom_site_adp_type
_atom_site_occupancy
_atom_site_site_symmetry_order
_atom_site_calc_flag
_atom_site_refinement_flags_posn
_atom_site_refinement_flags_adp
_atom_site_refinement_flags_occupancy
_atom_site_disorder_assembly
_atom_site_disorder_group
Cl1 Cl 0.15474(7) 0.27461(8) 0.92465(6) 0.0245(3) Uani 1 1 d . . . . .
Cl8 Cl 0.47745(7) 0.62140(8) 0.88069(7) 0.0253(3) Uani 1 1 d . . . . .
Cl5 Cl 0.53343(7) 0.12900(8) 0.87124(7) 0.0298(3) Uani 1 1 d . . . . .
Cl4 Cl 0.12588(8) 0.04728(9) 0.56467(7) 0.0295(3) Uani 1 1 d . . . . .
Cl3 Cl 0.02516(8) -0.04538(9) 0.68019(7) 0.0304(3) Uani 1 1 d . . . . .
Cl7 Cl 0.65711(7) 0.52129(9) 1.00496(7) 0.0312(3) Uani 1 1 d . . . . .
Cl6 Cl 0.68315(8) 0.27430(9) 1.00194(8) 0.0343(3) Uani 1 1 d . . . . .
Cl2 Cl 0.04118(8) 0.06753(9) 0.86056(7) 0.0317(3) Uani 1 1 d . . . . .
Si1 Si 0.28987(8) 0.34889(9) 0.71528(7) 0.0182(3) Uani 1 1 d . . . . .
Cl12 Cl 0.05079(9) -0.26084(10) 0.52634(8) 0.0443(3) Uani 1 1 d . . . . .
Cl11 Cl 0.09488(10) -0.26864(11) 0.36609(9) 0.0535(4) Uani 1 1 d . . . . .
Cl10 Cl 0.42517(12) 0.88564(13) 0.83411(17) 0.0978(7) Uani 1 1 d . . . . .
Cl9 Cl 0.24496(12) 0.84810(16) 0.74589(13) 0.0871(6) Uani 1 1 d . . . . .
O1 O 0.24399(18) 0.3312(2) 0.79665(16) 0.0193(6) Uani 1 1 d . . . . .
O3 O 0.37617(18) 0.2601(2) 0.76466(17) 0.0199(6) Uani 1 1 d . . . . .
O2 O 0.22693(17) 0.2445(2) 0.65071(16) 0.0193(6) Uani 1 1 d . . . . .
O4 O 0.35531(18) 0.4545(2) 0.77226(17) 0.0200(6) Uani 1 1 d . . . . .
N1 N 0.3159(2) 0.3720(3) 0.6076(2) 0.0180(8) Uani 1 1 d . . . . .
N2 N 0.2055(2) 0.4681(3) 0.6580(2) 0.0198(8) Uani 1 1 d . . . . .
C8 C 0.4332(3) 0.4218(3) 0.8261(3) 0.0193(9) Uani 1 1 d . . . . .
C7 C 0.4450(3) 0.3106(3) 0.8227(2) 0.0176(9) Uani 1 1 d . . . . .
C2 C 0.1835(3) 0.1952(3) 0.6949(3) 0.0184(9) Uani 1 1 d . . . . .
C13 C 0.2840(3) 0.4610(3) 0.5587(3) 0.0209(9) Uani 1 1 d . . . . .
C17 C 0.3570(3) 0.2997(3) 0.5765(3) 0.0198(9) Uani 1 1 d . . . . .
H17 H 0.378281 0.236589 0.610695 0.024 Uiso 1 1 calc R U . . .
C16 C 0.3691(3) 0.3148(3) 0.4966(3) 0.0233(10) Uani 1 1 d . . . . .
H16 H 0.398960 0.263374 0.476149 0.028 Uiso 1 1 calc R U . . .
C1 C 0.1915(3) 0.2454(3) 0.7766(2) 0.0183(9) Uani 1 1 d . . . . .
C6 C 0.1475(3) 0.2084(3) 0.8273(2) 0.0191(9) Uani 1 1 d . . . . .
C4 C 0.0895(3) 0.0659(3) 0.7172(3) 0.0200(9) Uani 1 1 d . . . . .
C12 C 0.5212(3) 0.2659(3) 0.8757(3) 0.0197(9) Uani 1 1 d . . . . .
C11 C 0.5875(3) 0.3312(3) 0.9331(3) 0.0231(10) Uani 1 1 d . . . . .
C9 C 0.4979(3) 0.4863(3) 0.8812(3) 0.0197(9) Uani 1 1 d . . . . .
C10 C 0.5759(3) 0.4408(3) 0.9351(3) 0.0235(10) Uani 1 1 d . . . . .
C18 C 0.2412(3) 0.5339(3) 0.6025(3) 0.0228(10) Uani 1 1 d . . . . .
H18A H 0.194946 0.573736 0.555502 0.027 Uiso 1 1 calc R U . . .
H18B H 0.282831 0.586052 0.641630 0.027 Uiso 1 1 calc R U . . .
C3 C 0.1337(3) 0.1061(3) 0.6655(2) 0.0208(9) Uani 1 1 d . . . . .
C5 C 0.0962(3) 0.1167(3) 0.7973(2) 0.0212(10) Uani 1 1 d . . . . .
C14 C 0.2926(3) 0.4798(3) 0.4764(3) 0.0234(10) Uani 1 1 d . . . . .
H14 H 0.268514 0.541595 0.441649 0.028 Uiso 1 1 calc R U . . .
C19 C 0.1909(3) 0.5402(3) 0.7267(3) 0.0250(10) Uani 1 1 d . . . . .
H19A H 0.161419 0.500427 0.759154 0.037 Uiso 1 1 calc R U . . .
H19B H 0.155889 0.601174 0.695424 0.037 Uiso 1 1 calc R U . . .
H19C H 0.245838 0.565812 0.769971 0.037 Uiso 1 1 calc R U . . .
C15 C 0.3370(3) 0.4065(4) 0.4461(3) 0.0261(10) Uani 1 1 d . . . . .
H15 H 0.345399 0.418707 0.391192 0.031 Uiso 1 1 calc R U . . .
C20 C 0.1205(3) 0.4255(3) 0.5975(3) 0.0252(10) Uani 1 1 d . . . . .
H20A H 0.127545 0.379328 0.551165 0.038 Uiso 1 1 calc R U . . .
H20B H 0.082592 0.484947 0.568113 0.038 Uiso 1 1 calc R U . . .
H20C H 0.095625 0.384201 0.633750 0.038 Uiso 1 1 calc R U . . .
C22 C 0.0937(3) -0.1910(4) 0.4576(3) 0.0372(12) Uani 1 1 d . . . . .
H22A H 0.059506 -0.125841 0.433804 0.045 Uiso 1 1 calc R U . . .
H22B H 0.152628 -0.168614 0.494804 0.045 Uiso 1 1 calc R U . . .
C21 C 0.3357(6) 0.9023(9) 0.7380(5) 0.131(4) Uani 1 1 d . . . . .
H21A H 0.345270 0.868901 0.686287 0.157 Uiso 1 1 calc R U . . .
H21B H 0.326367 0.979559 0.725042 0.157 Uiso 1 1 calc R U . . .

loop_
_atom_site_aniso_label
_atom_site_aniso_U_11
_atom_site_aniso_U_22
_atom_site_aniso_U_33
_atom_site_aniso_U_23
_atom_site_aniso_U_13
_atom_site_aniso_U_12
Cl1 0.0268(6) 0.0293(6) 0.0193(5) -0.0042(4) 0.0107(4) -0.0026(5)
Cl8 0.0251(6) 0.0199(6) 0.0291(5) -0.0023(4) 0.0080(5) -0.0032(5)
Cl5 0.0280(7) 0.0218(6) 0.0361(6) 0.0025(5) 0.0082(5) 0.0049(5)
Cl4 0.0440(8) 0.0254(6) 0.0210(5) -0.0063(4) 0.0145(5) -0.0104(5)
Cl3 0.0366(7) 0.0295(6) 0.0235(5) -0.0036(5) 0.0094(5) -0.0156(5)
Cl7 0.0214(7) 0.0323(7) 0.0319(6) -0.0016(5) 0.0008(5) -0.0068(5)
Cl6 0.0210(7) 0.0343(7) 0.0388(6) 0.0053(5) 0.0012(5) 0.0035(5)
Cl2 0.0330(7) 0.0407(7) 0.0270(6) -0.0034(5) 0.0176(5) -0.0136(6)
Si1 0.0172(7) 0.0188(6) 0.0184(6) -0.0005(5) 0.0065(5) -0.0020(5)
Cl12 0.0440(9) 0.0408(8) 0.0461(7) -0.0031(6) 0.0145(6) 0.0020(6)
Cl11 0.0576(10) 0.0531(9) 0.0497(8) -0.0188(7) 0.0200(7) -0.0017(8)
Cl10 0.0464(12) 0.0355(9) 0.190(2) -0.0154(11) 0.0197(13) -0.0003(8)
Cl9 0.0527(12) 0.0908(14) 0.1008(14) 0.0198(11) 0.0096(10) 0.0006(10)
O1 0.0213(17) 0.0182(15) 0.0176(14) -0.0024(11) 0.0066(12) -0.0047(13)
O3 0.0173(17) 0.0161(15) 0.0240(14) -0.0010(11) 0.0052(12) 0.0002(12)
O2 0.0201(17) 0.0211(15) 0.0184(14) -0.0033(12) 0.0094(12) -0.0055(13)
O4 0.0160(17) 0.0188(15) 0.0230(14) -0.0001(12) 0.0048(12) -0.0007(13)
N1 0.016(2) 0.0178(18) 0.0190(17) -0.0014(14) 0.0058(15) -0.0008(15)
N2 0.023(2) 0.0196(19) 0.0172(16) -0.0011(14) 0.0079(15) 0.0011(16)
C8 0.015(2) 0.027(2) 0.019(2) 0.0054(17) 0.0084(18) 0.0021(19)
C7 0.019(3) 0.018(2) 0.016(2) -0.0003(17) 0.0066(18) -0.0037(19)
C2 0.014(2) 0.019(2) 0.021(2) 0.0001(17) 0.0062(18) 0.0023(18)
C13 0.019(2) 0.018(2) 0.025(2) 0.0011(17) 0.0067(18) -0.0029(19)
C17 0.014(2) 0.018(2) 0.026(2) -0.0004(18) 0.0065(18) -0.0003(18)
C16 0.023(3) 0.027(2) 0.022(2) -0.0017(18) 0.0116(19) -0.001(2)
C1 0.015(2) 0.018(2) 0.019(2) -0.0026(16) 0.0036(17) -0.0002(18)
C6 0.020(3) 0.022(2) 0.0128(19) -0.0031(16) 0.0039(17) 0.0009(19)
C4 0.016(2) 0.018(2) 0.022(2) 0.0024(17) 0.0024(17) -0.0060(18)
C12 0.014(2) 0.020(2) 0.025(2) 0.0040(18) 0.0076(18) 0.0064(19)
C11 0.017(3) 0.029(3) 0.023(2) 0.0070(18) 0.0065(19) 0.005(2)
C9 0.019(2) 0.020(2) 0.024(2) -0.0026(17) 0.0118(19) -0.0041(19)
C10 0.017(3) 0.032(3) 0.019(2) -0.0010(18) 0.0040(18) -0.008(2)
C18 0.025(3) 0.019(2) 0.025(2) 0.0028(18) 0.0094(19) -0.002(2)
C3 0.025(3) 0.019(2) 0.016(2) -0.0016(17) 0.0050(18) 0.0005(19)
C5 0.021(3) 0.026(2) 0.017(2) 0.0047(17) 0.0068(18) 0.000(2)
C14 0.026(3) 0.021(2) 0.024(2) 0.0033(18) 0.0104(19) -0.002(2)
C19 0.025(3) 0.028(2) 0.021(2) -0.0012(18) 0.0074(19) 0.009(2)
C15 0.024(3) 0.034(3) 0.021(2) 0.0022(19) 0.0088(19) -0.002(2)
C20 0.015(2) 0.033(3) 0.023(2) -0.0004(19) 0.0030(18) 0.005(2)
C22 0.034(3) 0.027(3) 0.044(3) -0.009(2) 0.007(2) 0.000(2)
C21 0.114(8) 0.244(12) 0.065(5) -0.001(6) 0.067(5) 0.009(8)

loop_
_atom_type_symbol
_atom_type_description
_atom_type_scat_dispersion_real
_atom_type_scat_dispersion_imag
_atom_type_scat_source
C C 0.0033 0.0016 'International Tables Vol C Tables 4.2.6.8 and 6.1.1.4'
H H 0.0000 0.0000 'International Tables Vol C Tables 4.2.6.8 and 6.1.1.4'
Cl Cl 0.1484 0.1585 'International Tables Vol C Tables 4.2.6.8 and 6.1.1.4'
N N 0.0061 0.0033 'International Tables Vol C Tables 4.2.6.8 and 6.1.1.4'
O O 0.0106 0.0060 'International Tables Vol C Tables 4.2.6.8 and 6.1.1.4'
Si Si 0.0817 0.0704 'International Tables Vol C Tables 4.2.6.8 and 6.1.1.4'

loop_
_geom_angle_atom_site_label_1
_geom_angle_atom_site_label_2
_geom_angle_atom_site_label_3
_geom_angle
_geom_angle_site_symmetry_1
_geom_angle_site_symmetry_3
_geom_angle_publ_flag
O1 Si1 O3 96.59(13) . . ?
O1 Si1 N1 167.90(15) . . ?
O1 Si1 N2 89.51(13) . . ?
O3 Si1 N1 93.50(14) . . ?
O3 Si1 N2 170.59(15) . . ?
O2 Si1 O1 89.87(13) . . ?
O2 Si1 O3 90.48(14) . . ?
O2 Si1 N1 83.36(13) . . ?
O2 Si1 N2 96.72(14) . . ?
O4 Si1 O1 94.79(13) . . ?
O4 Si1 O3 89.45(14) . . ?
O4 Si1 O2 175.31(13) . . ?
O4 Si1 N1 91.97(13) . . ?
O4 Si1 N2 82.88(14) . . ?
N1 Si1 N2 81.37(13) . . ?
C1 O1 Si1 111.1(2) . . ?
C7 O3 Si1 111.5(2) . . ?
C2 O2 Si1 111.6(2) . . ?
C8 O4 Si1 112.3(3) . . ?
C13 N1 Si1 117.1(3) . . ?
C17 N1 Si1 123.0(3) . . ?
C17 N1 C13 119.7(3) . . ?
C18 N2 Si1 107.4(3) . . ?
C18 N2 C19 108.2(3) . . ?
C18 N2 C20 108.9(3) . . ?
C19 N2 Si1 113.3(2) . . ?
C20 N2 Si1 111.7(2) . . ?
C20 N2 C19 107.3(3) . . ?
O4 C8 C7 113.4(4) . . ?
O4 C8 C9 125.6(4) . . ?
C9 C8 C7 121.0(4) . . ?
O3 C7 C8 113.2(4) . . ?
O3 C7 C12 127.2(4) . . ?
C12 C7 C8 119.6(4) . . ?
O2 C2 C1 113.5(3) . . ?
O2 C2 C3 125.7(3) . . ?
C3 C2 C1 120.8(4) . . ?
N1 C13 C18 113.4(3) . . ?
N1 C13 C14 121.3(4) . . ?
C14 C13 C18 125.3(4) . . ?
N1 C17 H17 119.2 . . ?
N1 C17 C16 121.6(4) . . ?
C16 C17 H17 119.2 . . ?
C17 C16 H16 120.4 . . ?
C17 C16 C15 119.1(4) . . ?
C15 C16 H16 120.4 . . ?
O1 C1 C2 113.5(3) . . ?
O1 C1 C6 125.8(3) . . ?
C6 C1 C2 120.7(4) . . ?
C1 C6 Cl1 119.8(3) . . ?
C1 C6 C5 118.5(3) . . ?
C5 C6 Cl1 121.6(3) . . ?
C3 C4 Cl3 119.9(3) . . ?
C5 C4 Cl3 120.2(3) . . ?
C5 C4 C3 119.8(4) . . ?
C7 C12 Cl5 118.7(3) . . ?
C7 C12 C11 119.8(4) . . ?
C11 C12 Cl5 121.6(3) . . ?
C12 C11 Cl6 119.7(3) . . ?
C10 C11 Cl6 120.0(3) . . ?
C10 C11 C12 120.2(4) . . ?
C8 C9 Cl8 117.6(3) . . ?
C8 C9 C10 119.4(4) . . ?
C10 C9 Cl8 123.0(3) . . ?
C11 C10 Cl7 120.4(3) . . ?
C11 C10 C9 119.9(4) . . ?
C9 C10 Cl7 119.7(3) . . ?
N2 C18 H18A 110.0 . . ?
N2 C18 H18B 110.0 . . ?
C13 C18 N2 108.3(3) . . ?
C13 C18 H18A 110.0 . . ?
C13 C18 H18B 110.0 . . ?
H18A C18 H18B 108.4 . . ?
C2 C3 Cl4 119.1(3) . . ?
C2 C3 C4 119.3(3) . . ?
C4 C3 Cl4 121.5(3) . . ?
C6 C5 Cl2 119.5(3) . . ?
C4 C5 Cl2 119.8(3) . . ?
C4 C5 C6 120.7(3) . . ?
C13 C14 H14 120.7 . . ?
C15 C14 C13 118.6(4) . . ?
C15 C14 H14 120.7 . . ?
N2 C19 H19A 109.5 . . ?
N2 C19 H19B 109.5 . . ?
N2 C19 H19C 109.5 . . ?
H19A C19 H19B 109.5 . . ?
H19A C19 H19C 109.5 . . ?
H19B C19 H19C 109.5 . . ?
C16 C15 H15 120.2 . . ?
C14 C15 C16 119.6(4) . . ?
C14 C15 H15 120.2 . . ?
N2 C20 H20A 109.5 . . ?
N2 C20 H20B 109.5 . . ?
N2 C20 H20C 109.5 . . ?
H20A C20 H20B 109.5 . . ?
H20A C20 H20C 109.5 . . ?
H20B C20 H20C 109.5 . . ?
Cl12 C22 H22A 109.2 . . ?
Cl12 C22 H22B 109.2 . . ?
Cl11 C22 Cl12 112.1(3) . . ?
Cl11 C22 H22A 109.2 . . ?
Cl11 C22 H22B 109.2 . . ?
H22A C22 H22B 107.9 . . ?
Cl10 C21 Cl9 113.5(4) . . ?
Cl10 C21 H21A 108.9 . . ?
Cl10 C21 H21B 108.9 . . ?
Cl9 C21 H21A 108.9 . . ?
Cl9 C21 H21B 108.9 . . ?
H21A C21 H21B 107.7 . . ?

loop_
_geom_bond_atom_site_label_1
_geom_bond_atom_site_label_2
_geom_bond_distance
_geom_bond_site_symmetry_2
_geom_bond_publ_flag
Cl1 C6 1.720(4) . ?
Cl8 C9 1.728(4) . ?
Cl5 C12 1.733(4) . ?
Cl4 C3 1.726(4) . ?
Cl3 C4 1.731(4) . ?
Cl7 C10 1.730(4) . ?
Cl6 C11 1.730(4) . ?
Cl2 C5 1.725(4) . ?
Si1 O1 1.758(3) . ?
Si1 O3 1.768(3) . ?
Si1 O2 1.755(3) . ?
Si1 O4 1.745(3) . ?
Si1 N1 1.946(3) . ?
Si1 N2 2.030(4) . ?
Cl12 C22 1.759(5) . ?
Cl11 C22 1.758(4) . ?
Cl10 C21 1.712(9) . ?
Cl9 C21 1.728(9) . ?
O1 C1 1.355(5) . ?
O3 C7 1.341(5) . ?
O2 C2 1.345(5) . ?
O4 C8 1.338(5) . ?
N1 C13 1.351(5) . ?
N1 C17 1.346(5) . ?
N2 C18 1.494(5) . ?
N2 C19 1.509(5) . ?
N2 C20 1.497(5) . ?
C8 C7 1.412(6) . ?
C8 C9 1.377(6) . ?
C7 C12 1.369(5) . ?
C2 C1 1.404(5) . ?
C2 C3 1.371(6) . ?
C13 C18 1.492(5) . ?
C13 C14 1.393(5) . ?
C17 H17 0.9500 . ?
C17 C16 1.377(5) . ?
C16 H16 0.9500 . ?
C16 C15 1.389(6) . ?
C1 C6 1.370(5) . ?
C6 C5 1.411(6) . ?
C4 C3 1.398(5) . ?
C4 C5 1.391(5) . ?
C12 C11 1.411(6) . ?
C11 C10 1.389(6) . ?
C9 C10 1.397(6) . ?
C18 H18A 0.9900 . ?
C18 H18B 0.9900 . ?
C14 H14 0.9500 . ?
C14 C15 1.383(6) . ?
C19 H19A 0.9800 . ?
C19 H19B 0.9800 . ?
C19 H19C 0.9800 . ?
C15 H15 0.9500 . ?
C20 H20A 0.9800 . ?
C20 H20B 0.9800 . ?
C20 H20C 0.9800 . ?
C22 H22A 0.9900 . ?
C22 H22B 0.9900 . ?
C21 H21A 0.9900 . ?
C21 H21B 0.9900 . ?

loop_
_geom_torsion_atom_site_label_1
_geom_torsion_atom_site_label_2
_geom_torsion_atom_site_label_3
_geom_torsion_atom_site_label_4
_geom_torsion
_geom_torsion_site_symmetry_1
_geom_torsion_site_symmetry_2
_geom_torsion_site_symmetry_3
_geom_torsion_site_symmetry_4
_geom_torsion_publ_flag
Cl1 C6 C5 Cl2 -1.5(5) . . . . ?
Cl1 C6 C5 C4 178.4(3) . . . . ?
Cl8 C9 C10 Cl7 -0.3(5) . . . . ?
Cl8 C9 C10 C11 179.1(3) . . . . ?
Cl5 C12 C11 Cl6 -0.7(5) . . . . ?
Cl5 C12 C11 C10 179.9(3) . . . . ?
Cl3 C4 C3 Cl4 0.0(5) . . . . ?
Cl3 C4 C3 C2 179.0(3) . . . . ?
Cl3 C4 C5 Cl2 0.8(5) . . . . ?
Cl3 C4 C5 C6 -179.0(3) . . . . ?
Cl6 C11 C10 Cl7 1.0(5) . . . . ?
Cl6 C11 C10 C9 -178.4(3) . . . . ?
Si1 O1 C1 C2 -2.8(4) . . . . ?
Si1 O1 C1 C6 178.5(3) . . . . ?
Si1 O3 C7 C8 -3.3(4) . . . . ?
Si1 O3 C7 C12 176.7(3) . . . . ?
Si1 O2 C2 C1 6.4(4) . . . . ?
Si1 O2 C2 C3 -175.0(3) . . . . ?
Si1 O4 C8 C7 1.4(4) . . . . ?
Si1 O4 C8 C9 -178.2(3) . . . . ?
Si1 N1 C13 C18 6.4(5) . . . . ?
Si1 N1 C13 C14 -174.2(3) . . . . ?
Si1 N1 C17 C16 175.2(3) . . . . ?
Si1 N2 C18 C13 37.5(4) . . . . ?
O1 Si1 O3 C7 -91.3(2) . . . . ?
O1 Si1 O2 C2 -6.6(3) . . . . ?
O1 Si1 O4 C8 93.8(3) . . . . ?
O1 C1 C6 Cl1 1.4(6) . . . . ?
O1 C1 C6 C5 -179.2(4) . . . . ?
O3 Si1 O1 C1 -85.2(3) . . . . ?
O3 Si1 O2 C2 90.0(3) . . . . ?
O3 Si1 O4 C8 -2.7(2) . . . . ?
O3 C7 C12 Cl5 -0.9(5) . . . . ?
O3 C7 C12 C11 179.8(4) . . . . ?
O2 Si1 O1 C1 5.3(3) . . . . ?
O2 Si1 O3 C7 178.8(2) . . . . ?
O2 C2 C1 O1 -2.3(5) . . . . ?
O2 C2 C1 C6 176.4(3) . . . . ?
O2 C2 C3 Cl4 1.5(6) . . . . ?
O2 C2 C3 C4 -177.6(4) . . . . ?
O4 Si1 O1 C1 -175.2(3) . . . . ?
O4 Si1 O3 C7 3.4(2) . . . . ?
O4 C8 C7 O3 1.3(5) . . . . ?
O4 C8 C7 C12 -178.8(3) . . . . ?
O4 C8 C9 Cl8 -0.4(5) . . . . ?
O4 C8 C9 C10 178.9(3) . . . . ?
N1 Si1 O1 C1 61.1(8) . . . . ?
N1 Si1 O3 C7 95.4(2) . . . . ?
N1 Si1 O2 C2 -176.6(3) . . . . ?
N1 Si1 O4 C8 -96.2(3) . . . . ?
N1 C13 C18 N2 -29.5(5) . . . . ?
N1 C13 C14 C15 -1.9(6) . . . . ?
N1 C17 C16 C15 -0.8(6) . . . . ?
N2 Si1 O1 C1 102.0(3) . . . . ?
N2 Si1 O2 C2 -96.1(3) . . . . ?
N2 Si1 O4 C8 -177.3(3) . . . . ?
C8 C7 C12 Cl5 179.2(3) . . . . ?
C8 C7 C12 C11 -0.2(6) . . . . ?
C8 C9 C10 Cl7 -179.6(3) . . . . ?
C8 C9 C10 C11 -0.2(6) . . . . ?
C7 C8 C9 Cl8 180.0(3) . . . . ?
C7 C8 C9 C10 -0.7(6) . . . . ?
C7 C12 C11 Cl6 178.6(3) . . . . ?
C7 C12 C11 C10 -0.7(6) . . . . ?
C2 C1 C6 Cl1 -177.2(3) . . . . ?
C2 C1 C6 C5 2.2(6) . . . . ?
C13 N1 C17 C16 1.2(6) . . . . ?
C13 C14 C15 C16 2.2(6) . . . . ?
C17 N1 C13 C18 -179.3(3) . . . . ?
C17 N1 C13 C14 0.2(6) . . . . ?
C17 C16 C15 C14 -0.9(6) . . . . ?
C1 C2 C3 Cl4 -180.0(3) . . . . ?
C1 C2 C3 C4 0.9(6) . . . . ?
C1 C6 C5 Cl2 179.2(3) . . . . ?
C1 C6 C5 C4 -1.0(6) . . . . ?
C12 C11 C10 Cl7 -179.6(3) . . . . ?
C12 C11 C10 C9 0.9(6) . . . . ?
C9 C8 C7 O3 -179.1(3) . . . . ?
C9 C8 C7 C12 0.9(6) . . . . ?
C18 C13 C14 C15 177.5(4) . . . . ?
C3 C2 C1 O1 179.0(4) . . . . ?
C3 C2 C1 C6 -2.2(6) . . . . ?
C3 C4 C5 Cl2 179.6(3) . . . . ?
C3 C4 C5 C6 -0.3(6) . . . . ?
C5 C4 C3 Cl4 -178.8(3) . . . . ?
C5 C4 C3 C2 0.3(6) . . . . ?
C14 C13 C18 N2 151.1(4) . . . . ?
C19 N2 C18 C13 160.1(3) . . . . ?
C20 N2 C18 C13 -83.5(4) . . . . ?
